data_4512174
loop_
_publ_author_name
'Suzuki, Mitsuaki'
'Maeda, Yutaka'
'Akita, Motoko'
'Teramae, Hiroyuki'
'Kobayashi, Keiji'

_publ_section_title
;
 Polymorphs Related by an Enantiotropic Phase Transition but Having Only
 Order--Disorder-Level Conformational Differences in a Spiro-Conjugated
 Imidazolidine Ring Compound
;
_journal_issue 12
_journal_name_full 'Crystal Growth &amp; Design'
_journal_page_first 6302
_journal_paper_doi 10.1021/cg501060w
_journal_volume 14
_journal_year 2014
_chemical_formula_moiety 'C15 H18 N2 O2'
_chemical_formula_sum 'C15 H18 N2 O2'
_chemical_formula_weight 258.31
_chemical_melting_point 371
_chemical_name_common SCID_200K
_chemical_name_systematic
;
 1,3-diethyl-spiro[imidazolidine-2,2'-[2H]indene]-1',3'-dione   
;
_space_group_crystal_system orthorhombic
_space_group_IT_number 62
_space_group_name_Hall '-P 2ac 2n'
_space_group_name_H-M_alt 'P n m a'
_symmetry_space_group_name_Hall '-P 2ac 2n'
_symmetry_space_group_name_H-M 'P n m a'
_atom_sites_solution_hydrogens geom
_audit_creation_method SHELXL-2014
_cell_angle_alpha 90
_cell_angle_beta 90
_cell_angle_gamma 90
_cell_formula_units_Z 12
_cell_length_a 15.3886(8)
_cell_length_b 29.0676(15)
_cell_length_c 9.4210(5)
_cell_measurement_reflns_used 9911
_cell_measurement_temperature 200
_cell_measurement_theta_max 33.61
_cell_measurement_theta_min 2.53
_cell_volume 4214.1(4)
_computing_cell_refinement 'Bruker SAINT'
_computing_data_collection 'Bruker APEX2'
_computing_data_reduction 'Bruker SAINT'
_computing_molecular_graphics 'Bruker SHELXTL'
_computing_publication_material 'Bruker SHELXTL'
_computing_structure_refinement 'SHELXL-2014 (Sheldrick, 2014)'
_computing_structure_solution 'SHELXS-97 (Sheldrick, 2008)'
_diffrn_ambient_temperature 200
_diffrn_detector_area_resol_mean 8.333
_diffrn_measured_fraction_theta_full 0.997
_diffrn_measured_fraction_theta_max 0.995
_diffrn_measurement_device_type 'Bruker APEX-II CCD'
_diffrn_measurement_method '\f and \w scans'
_diffrn_radiation_type MoK\a
_diffrn_radiation_wavelength 0.71073
_diffrn_reflns_av_R_equivalents 0.0199
_diffrn_reflns_av_unetI/netI 0.0154
_diffrn_reflns_Laue_measured_fraction_full 0.997
_diffrn_reflns_Laue_measured_fraction_max 0.995
_diffrn_reflns_limit_h_max 13
_diffrn_reflns_limit_h_min -23
_diffrn_reflns_limit_k_max 26
_diffrn_reflns_limit_k_min -44
_diffrn_reflns_limit_l_max 14
_diffrn_reflns_limit_l_min -5
_diffrn_reflns_number 28906
_diffrn_reflns_point_group_measured_fraction_full 0.997
_diffrn_reflns_point_group_measured_fraction_max 0.995
_diffrn_reflns_theta_full 25.242
_diffrn_reflns_theta_max 33.142
_diffrn_reflns_theta_min 1.401
_exptl_absorpt_coefficient_mu 0.082
_exptl_absorpt_correction_T_max 0.7466
_exptl_absorpt_correction_T_min 0.6977
_exptl_absorpt_correction_type multi-scan
_exptl_absorpt_process_details SADABS-2012/1
_exptl_crystal_colour red
_exptl_crystal_density_diffrn 1.221
_exptl_crystal_description block
_exptl_crystal_F_000 1656
_exptl_crystal_size_max 0.520
_exptl_crystal_size_mid 0.380
_exptl_crystal_size_min 0.270
_refine_diff_density_max 0.505
_refine_diff_density_min -0.372
_refine_diff_density_rms 0.059
_refine_ls_extinction_method none
_refine_ls_goodness_of_fit_ref 1.030
_refine_ls_hydrogen_treatment constr
_refine_ls_matrix_type full
_refine_ls_number_parameters 314
_refine_ls_number_reflns 8148
_refine_ls_number_restraints 95
_refine_ls_restrained_S_all 1.087
_refine_ls_R_factor_all 0.0841
_refine_ls_R_factor_gt 0.0697
_refine_ls_shift/su_max 0.000
_refine_ls_shift/su_mean 0.000
_refine_ls_structure_factor_coef Fsqd
_refine_ls_weighting_details 'w=1/[\s^2^(Fo^2^)+(0.1083P)^2^+1.5766P] where P=(Fo^2^+2Fc^2^)/3'
_refine_ls_weighting_scheme calc
_refine_ls_wR_factor_gt 0.2047
_refine_ls_wR_factor_ref 0.2206
_reflns_Friedel_coverage 0.000
_reflns_number_gt 6409
_reflns_number_total 8148
_reflns_threshold_expression 'I > 2\s(I)'
_cod_data_source_file cg501060w_si_006.cif
_cod_data_source_block ms0120a
_cod_depositor_comments 'Adding full bibliography for 4512171--4512176.cif.'
_cod_database_code 4512174
_shelx_space_group_comment
;
The symmetry employed for this shelxl refinement is uniquely defined
by the following loop, which should always be used as a source of
symmetry information in preference to the above space-group names.
They are only intended as comments.
;
_shelx_estimated_absorpt_t_min 0.959
_shelx_estimated_absorpt_t_max 0.978
_shelxl_version_number 2014-1

loop_
_space_group_symop_operation_xyz
'x, y, z'
'-x+1/2, -y, z+1/2'
'x+1/2, -y+1/2, -z+1/2'
'-x, y+1/2, -z'
'-x, -y, -z'
'x-1/2, y, -z-1/2'
'-x-1/2, y-1/2, z-1/2'
'x, -y-1/2, z'

loop_
_atom_site_label
_atom_site_type_symbol
_atom_site_fract_x
_atom_site_fract_y
_atom_site_fract_z
_atom_site_U_iso_or_equiv
_atom_site_adp_type
_atom_site_occupancy
_atom_site_site_symmetry_order
_atom_site_calc_flag
_atom_site_refinement_flags_posn
_atom_site_refinement_flags_adp
_atom_site_refinement_flags_occupancy
_atom_site_disorder_assembly
_atom_site_disorder_group
O1 O 0.65805(7) 0.02630(4) -0.13977(14) 0.0502(3) Uani 1 1 d . . . . .
O2 O 0.87332(7) 0.14289(4) -0.18761(14) 0.0517(3) Uani 1 1 d . . . . .
N1 N 0.78462(8) 0.07947(4) 0.04068(12) 0.0421(3) Uani 1 1 d . . . . .
N2 N 0.85743(7) 0.04174(4) -0.14192(14) 0.0408(3) Uani 1 1 d . . . . .
C1 C 0.69645(8) 0.06134(5) -0.17016(14) 0.0367(2) Uani 1 1 d . . . . .
C2 C 0.78845(8) 0.07514(4) -0.11502(13) 0.0349(2) Uani 1 1 d . . . . .
C3 C 0.80668(8) 0.12057(5) -0.19528(14) 0.0366(2) Uani 1 1 d . . . . .
C4 C 0.72878(8) 0.13237(5) -0.27958(13) 0.0363(2) Uani 1 1 d . . . . .
C5 C 0.71475(11) 0.17092(6) -0.36421(15) 0.0454(3) Uani 1 1 d . . . . .
H5 H 0.7580 0.1940 -0.3738 0.054 Uiso 1 1 calc R U . . .
C6 C 0.63569(12) 0.17453(7) -0.43417(17) 0.0529(4) Uani 1 1 d . . . . .
H6 H 0.6247 0.2005 -0.4928 0.063 Uiso 1 1 calc R U . . .
C7 C 0.57207(11) 0.14068(7) -0.41974(18) 0.0533(4) Uani 1 1 d . . . . .
H7 H 0.5183 0.1442 -0.4680 0.064 Uiso 1 1 calc R U . . .
C8 C 0.58544(9) 0.10210(6) -0.33683(16) 0.0451(3) Uani 1 1 d . . . . .
H8 H 0.5421 0.0790 -0.3281 0.054 Uiso 1 1 calc R U . . .
C9 C 0.66526(8) 0.09829(5) -0.26610(13) 0.0365(3) Uani 1 1 d . . . . .
C10 C 0.85908(12) 0.05433(7) 0.09867(18) 0.0564(4) Uani 1 1 d . . . . .
H10A H 0.8464 0.0420 0.1943 0.068 Uiso 1 1 calc R U . . .
H10B H 0.9116 0.0740 0.1033 0.068 Uiso 1 1 calc R U . . .
C11 C 0.86940(11) 0.01629(7) -0.0090(2) 0.0566(4) Uani 1 1 d . . . . .
H11B H 0.9278 0.0021 -0.0037 0.068 Uiso 1 1 calc R U . . .
H11A H 0.8245 -0.0078 0.0031 0.068 Uiso 1 1 calc R U . . .
C12 C 0.76962(15) 0.12522(6) 0.09893(18) 0.0580(4) Uani 1 1 d . . . . .
H12A H 0.7249 0.1411 0.0415 0.070 Uiso 1 1 calc R U . . .
H12B H 0.8240 0.1433 0.0930 0.070 Uiso 1 1 calc R U . . .
C13 C 0.7399(2) 0.12307(9) 0.2524(2) 0.0818(8) Uani 1 1 d . . . . .
H13B H 0.6863 0.1050 0.2587 0.123 Uiso 1 1 calc R U . . .
H13C H 0.7291 0.1543 0.2874 0.123 Uiso 1 1 calc R U . . .
H13A H 0.7852 0.1085 0.3102 0.123 Uiso 1 1 calc R U . . .
C14 C 0.84890(11) 0.01441(6) -0.2728(2) 0.0534(4) Uani 1 1 d . . . . .
H14B H 0.8345 0.0351 -0.3528 0.064 Uiso 1 1 calc R U . . .
H14A H 0.8004 -0.0077 -0.2616 0.064 Uiso 1 1 calc R U . . .
C15 C 0.93098(13) -0.01156(9) -0.3072(3) 0.0720(6) Uani 1 1 d . . . . .
H15A H 0.9431 -0.0338 -0.2314 0.108 Uiso 1 1 calc R U . . .
H15B H 0.9795 0.0101 -0.3151 0.108 Uiso 1 1 calc R U . . .
H15C H 0.9237 -0.0279 -0.3973 0.108 Uiso 1 1 calc R U . . .
O3 O 0.80315(17) 0.2500 0.4572(3) 0.0815(8) Uani 1 2 d S T P . .
C16 C 0.85397(16) 0.2500 0.3587(2) 0.0485(5) Uani 1 2 d DS T P A .
C17 C 0.95451(18) 0.2500 0.3748(2) 0.0548(6) Uani 1 2 d DS TU P . .
C18 C 0.98501(13) 0.2500 0.21880(19) 0.0455(5) Uani 1 2 d DS T P A .
O4 O 1.06042(10) 0.2500 0.17964(18) 0.0694(6) Uani 1 2 d S T P . .
C19 C 0.90777(12) 0.2500 0.1262(2) 0.0373(3) Uani 1 2 d S TU P . .
C20 C 0.90547(16) 0.2500 -0.0224(2) 0.0500(5) Uani 1 2 d S TU P A .
H20 H 0.9576 0.2500 -0.0765 0.060 Uiso 1 2 calc R U P . .
C21 C 0.82502(19) 0.2500 -0.0880(3) 0.0639(7) Uani 1 2 d S TU P . .
H21 H 0.8218 0.2500 -0.1887 0.077 Uiso 1 2 calc R U P A .
C22 C 0.74974(19) 0.2500 -0.0095(4) 0.0712(7) Uani 1 2 d S TU P A .
H22 H 0.6954 0.2500 -0.0575 0.085 Uiso 1 2 calc R U P . .
C23 C 0.75068(15) 0.2500 0.1380(4) 0.0632(6) Uani 1 2 d S TU P . .
H23 H 0.6982 0.2500 0.1910 0.076 Uiso 1 2 calc R U P A .
C24 C 0.83163(12) 0.2500 0.2056(3) 0.0415(4) Uani 1 2 d S TU P A .
N3 N 0.9670(4) 0.2965(2) 0.4538(4) 0.0815(13) Uani 0.5 1 d D U P A -1
C25 C 1.0044(5) 0.2867(2) 0.5904(7) 0.0724(19) Uani 0.5 1 d D U P A -1
H25A H 0.9713 0.3020 0.6672 0.087 Uiso 0.5 1 calc R U P A -1
H25B H 1.0657 0.2969 0.5947 0.087 Uiso 0.5 1 calc R U P A -1
C26 C 0.9660(6) 0.3394(3) 0.3877(8) 0.090(2) Uani 0.5 1 d D U P A -1
H26A H 0.9057 0.3506 0.3747 0.108 Uiso 0.5 1 calc R U P A -1
H26B H 0.9949 0.3380 0.2938 0.108 Uiso 0.5 1 calc R U P A -1
C27 C 1.0124(5) 0.3683(3) 0.4816(11) 0.104(2) Uani 0.5 1 d D U P A -1
H27A H 1.0749 0.3646 0.4653 0.156 Uiso 0.5 1 calc R U P A -1
H27B H 0.9986 0.3599 0.5797 0.156 Uiso 0.5 1 calc R U P A -1
H27C H 0.9959 0.4004 0.4647 0.156 Uiso 0.5 1 calc R U P A -1
N4 N 1.0000(2) 0.21516(17) 0.4518(4) 0.0543(9) Uani 0.5 1 d D U P A -1
C28 C 0.9977(5) 0.2340(2) 0.6024(6) 0.071(2) Uani 0.5 1 d D U P A -1
H28A H 1.0470 0.2216 0.6583 0.085 Uiso 0.5 1 calc R U P A -1
H28B H 0.9428 0.2251 0.6499 0.085 Uiso 0.5 1 calc R U P A -1
C29 C 0.9572(5) 0.1692(2) 0.4287(7) 0.0707(17) Uani 0.5 1 d D U P A -1
H29A H 0.9531 0.1678 0.3239 0.085 Uiso 0.5 1 calc R U P A -1
H29B H 0.8970 0.1753 0.4609 0.085 Uiso 0.5 1 calc R U P A -1
C30 C 0.9692(7) 0.1170(3) 0.4688(10) 0.111(3) Uani 0.5 1 d D U P A -1
H30A H 0.9752 0.1140 0.5720 0.167 Uiso 0.5 1 calc R U P A -1
H30B H 1.0214 0.1049 0.4224 0.167 Uiso 0.5 1 calc R U P A -1
H30C H 0.9183 0.0995 0.4371 0.167 Uiso 0.5 1 calc R U P A -1

loop_
_atom_site_aniso_label
_atom_site_aniso_U_11
_atom_site_aniso_U_22
_atom_site_aniso_U_33
_atom_site_aniso_U_23
_atom_site_aniso_U_13
_atom_site_aniso_U_12
O1 0.0401(5) 0.0492(6) 0.0612(7) 0.0018(5) 0.0007(5) -0.0170(4)
O2 0.0346(5) 0.0548(6) 0.0656(7) 0.0149(5) -0.0020(5) -0.0153(4)
N1 0.0442(6) 0.0459(6) 0.0362(5) 0.0029(4) -0.0023(4) -0.0128(5)
N2 0.0306(5) 0.0432(6) 0.0487(6) 0.0024(5) -0.0047(4) -0.0006(4)
C1 0.0289(5) 0.0417(6) 0.0394(6) -0.0036(5) 0.0027(4) -0.0061(4)
C2 0.0282(5) 0.0389(6) 0.0374(5) 0.0021(4) -0.0010(4) -0.0065(4)
C3 0.0294(5) 0.0421(6) 0.0384(6) 0.0039(5) 0.0019(4) -0.0059(5)
C4 0.0322(5) 0.0437(6) 0.0329(5) 0.0005(4) 0.0028(4) -0.0009(5)
C5 0.0491(8) 0.0496(8) 0.0375(6) 0.0059(5) 0.0027(5) 0.0017(6)
C6 0.0567(9) 0.0614(9) 0.0406(7) 0.0045(6) -0.0027(6) 0.0156(7)
C7 0.0409(7) 0.0743(11) 0.0446(7) -0.0046(7) -0.0054(6) 0.0162(7)
C8 0.0291(5) 0.0621(9) 0.0442(7) -0.0082(6) -0.0003(5) 0.0016(5)
C9 0.0272(5) 0.0466(7) 0.0356(5) -0.0045(5) 0.0028(4) -0.0008(4)
C10 0.0488(8) 0.0749(11) 0.0455(8) 0.0169(8) -0.0111(6) -0.0136(8)
C11 0.0417(7) 0.0595(9) 0.0687(10) 0.0217(8) -0.0066(7) 0.0026(7)
C12 0.0775(12) 0.0514(9) 0.0450(8) -0.0081(6) 0.0064(8) -0.0231(8)
C13 0.117(2) 0.0788(14) 0.0491(9) -0.0165(10) 0.0195(11) -0.0338(14)
C14 0.0400(7) 0.0515(8) 0.0687(10) -0.0162(7) -0.0097(7) 0.0058(6)
C15 0.0466(9) 0.0759(13) 0.0936(15) -0.0294(12) -0.0082(9) 0.0110(9)
O3 0.0980(16) 0.0619(11) 0.0846(14) 0.000 0.0697(13) 0.000
C16 0.0615(12) 0.0280(8) 0.0562(11) 0.000 0.0358(10) 0.000
C17 0.0669(14) 0.0701(14) 0.0273(8) 0.000 0.0119(8) 0.000
C18 0.0336(8) 0.0747(14) 0.0281(7) 0.000 0.0063(6) 0.000
O4 0.0305(7) 0.1374(19) 0.0403(8) 0.000 0.0056(6) 0.000
C19 0.0303(7) 0.0446(9) 0.0369(8) 0.000 0.0035(6) 0.000
C20 0.0486(11) 0.0631(12) 0.0383(9) 0.000 -0.0052(8) 0.000
C21 0.0616(14) 0.0645(14) 0.0657(14) 0.000 -0.0282(12) 0.000
C22 0.0463(11) 0.0642(14) 0.1032(18) 0.000 -0.0246(13) 0.000
C23 0.0325(9) 0.0470(11) 0.1099(18) 0.000 0.0075(11) 0.000
C24 0.0318(8) 0.0290(7) 0.0637(11) 0.000 0.0145(8) 0.000
N3 0.114(4) 0.099(3) 0.0318(14) -0.0024(19) -0.007(2) -0.026(3)
C25 0.066(3) 0.106(5) 0.045(2) -0.019(3) -0.011(2) 0.029(3)
C26 0.101(4) 0.080(4) 0.088(4) -0.035(3) -0.057(3) 0.020(3)
C27 0.095(4) 0.103(5) 0.114(5) -0.020(4) -0.022(4) -0.039(4)
N4 0.0392(13) 0.088(2) 0.0353(13) 0.0203(14) 0.0092(11) -0.0116(14)
C28 0.073(3) 0.113(6) 0.0268(13) 0.018(2) 0.0092(14) 0.007(3)
C29 0.086(3) 0.060(3) 0.066(3) 0.012(2) 0.020(3) 0.020(2)
C30 0.167(7) 0.086(4) 0.082(4) 0.017(3) 0.001(5) 0.048(5)

loop_
_atom_type_symbol
_atom_type_description
_atom_type_scat_dispersion_real
_atom_type_scat_dispersion_imag
_atom_type_scat_source
C C 0.0033 0.0016 'International Tables Vol C Tables 4.2.6.8 and 6.1.1.4'
H H 0.0000 0.0000 'International Tables Vol C Tables 4.2.6.8 and 6.1.1.4'
N N 0.0061 0.0033 'International Tables Vol C Tables 4.2.6.8 and 6.1.1.4'
O O 0.0106 0.0060 'International Tables Vol C Tables 4.2.6.8 and 6.1.1.4'

loop_
_geom_angle_atom_site_label_1
_geom_angle_atom_site_label_2
_geom_angle_atom_site_label_3
_geom_angle
C12 N1 C10 116.03(14)
C12 N1 C2 117.33(12)
C10 N1 C2 107.31(12)
C2 N2 C11 106.17(12)
C2 N2 C14 116.04(11)
C11 N2 C14 117.01(15)
O1 C1 C9 126.48(12)
O1 C1 C2 125.44(13)
C9 C1 C2 108.08(10)
N2 C2 N1 104.98(11)
N2 C2 C3 110.53(10)
N1 C2 C3 114.89(11)
N2 C2 C1 115.51(11)
N1 C2 C1 108.49(10)
C3 C2 C1 102.78(10)
O2 C3 C4 126.31(13)
O2 C3 C2 125.41(12)
C4 C3 C2 108.27(10)
C5 C4 C9 120.94(13)
C5 C4 C3 128.34(13)
C9 C4 C3 110.72(11)
C6 C5 C4 117.96(15)
C6 C5 H5 121.0
C4 C5 H5 121.0
C5 C6 C7 121.05(15)
C5 C6 H6 119.5
C7 C6 H6 119.5
C8 C7 C6 121.53(14)
C8 C7 H7 119.2
C6 C7 H7 119.2
C7 C8 C9 117.60(15)
C7 C8 H8 121.2
C9 C8 H8 121.2
C4 C9 C8 120.91(13)
C4 C9 C1 110.01(11)
C8 C9 C1 129.08(13)
N1 C10 C11 101.37(13)
N1 C10 H10A 111.5
C11 C10 H10A 111.5
N1 C10 H10B 111.5
C11 C10 H10B 111.5
H10A C10 H10B 109.3
N2 C11 C10 101.03(14)
N2 C11 H11B 111.6
C10 C11 H11B 111.6
N2 C11 H11A 111.6
C10 C11 H11A 111.6
H11B C11 H11A 109.4
N1 C12 C13 111.64(16)
N1 C12 H12A 109.3
C13 C12 H12A 109.3
N1 C12 H12B 109.3
C13 C12 H12B 109.3
H12A C12 H12B 108.0
C12 C13 H13B 109.5
C12 C13 H13C 109.5
H13B C13 H13C 109.5
C12 C13 H13A 109.5
H13B C13 H13A 109.5
H13C C13 H13A 109.5
N2 C14 C15 112.06(14)
N2 C14 H14B 109.2
C15 C14 H14B 109.2
N2 C14 H14A 109.2
C15 C14 H14A 109.2
H14B C14 H14A 107.9
C14 C15 H15A 109.5
C14 C15 H15B 109.5
H15A C15 H15B 109.5
C14 C15 H15C 109.5
H15A C15 H15C 109.5
H15B C15 H15C 109.5
O3 C16 C24 126.5(3)
O3 C16 C17 124.5(3)
C24 C16 C17 108.98(15)
N4 C17 C18 109.5(2)
N4 C17 C16 122.49(17)
C18 C17 C16 102.14(18)
N4 C17 N3 108.2(3)
C18 C17 N3 114.7(2)
C16 C17 N3 99.7(3)
O4 C18 C19 126.09(17)
O4 C18 C17 125.4(2)
C19 C18 C17 108.56(17)
C24 C19 C20 121.10(19)
C24 C19 C18 111.18(17)
C20 C19 C18 127.73(18)
C21 C20 C19 118.0(2)
C21 C20 H20 121.0
C19 C20 H20 121.0
C22 C21 C20 120.9(3)
C22 C21 H21 119.5
C20 C21 H21 119.5
C21 C22 C23 121.9(2)
C21 C22 H22 119.0
C23 C22 H22 119.0
C22 C23 C24 117.7(2)
C22 C23 H23 121.2
C24 C23 H23 121.2
C19 C24 C23 120.4(2)
C19 C24 C16 109.14(18)
C23 C24 C16 130.5(2)
C26 N3 C25 125.6(5)
C26 N3 C17 124.2(4)
C25 N3 C17 107.7(5)
N3 C25 C28 103.7(6)
N3 C25 H25A 111.0
C28 C25 H25A 111.0
N3 C25 H25B 111.0
C28 C25 H25B 111.0
H25A C25 H25B 109.0
N3 C26 C27 104.3(7)
N3 C26 H26A 110.9
C27 C26 H26A 110.9
N3 C26 H26B 110.9
C27 C26 H26B 110.9
H26A C26 H26B 108.9
C26 C27 H27A 109.5
C26 C27 H27B 109.5
H27A C27 H27B 109.5
C26 C27 H27C 109.5
H27A C27 H27C 109.5
H27B C27 H27C 109.5
C17 N4 C29 109.9(4)
C17 N4 C28 102.0(4)
C29 N4 C28 116.3(4)
N4 C28 C25 106.7(6)
N4 C28 H28A 110.4
C25 C28 H28A 110.4
N4 C28 H28B 110.4
C25 C28 H28B 110.4
H28A C28 H28B 108.6
N4 C29 C30 140.3(7)
N4 C29 H29A 102.0
C30 C29 H29A 102.0
N4 C29 H29B 102.0
C30 C29 H29B 102.0
H29A C29 H29B 104.8
C29 C30 H30A 109.5
C29 C30 H30B 109.5
H30A C30 H30B 109.5
C29 C30 H30C 109.5
H30A C30 H30C 109.5
H30B C30 H30C 109.5

loop_
_geom_bond_atom_site_label_1
_geom_bond_atom_site_label_2
_geom_bond_distance
O1 C1 1.2120(17)
O2 C3 1.2157(15)
N1 C12 1.457(2)
N1 C10 1.465(2)
N1 C2 1.4735(17)
N2 C2 1.4607(18)
N2 C11 1.466(2)
N2 C14 1.472(2)
C1 C9 1.483(2)
C1 C2 1.5604(17)
C2 C3 1.5472(18)
C3 C4 1.4783(18)
C4 C5 1.392(2)
C4 C9 1.3976(18)
C5 C6 1.388(2)
C5 H5 0.9500
C6 C7 1.395(3)
C6 H6 0.9500
C7 C8 1.382(3)
C7 H7 0.9500
C8 C9 1.4018(18)
C8 H8 0.9500
C10 C11 1.509(3)
C10 H10A 0.9900
C10 H10B 0.9900
C11 H11B 0.9900
C11 H11A 0.9900
C12 C13 1.517(3)
C12 H12A 0.9900
C12 H12B 0.9900
C13 H13B 0.9800
C13 H13C 0.9800
C13 H13A 0.9800
C14 C15 1.507(2)
C14 H14B 0.9900
C14 H14A 0.9900
C15 H15A 0.9800
C15 H15B 0.9800
C15 H15C 0.9800
O3 C16 1.214(2)
C16 C24 1.483(4)
C16 C17 1.554(4)
C17 N4 1.429(5)
C17 C18 1.542(3)
C17 N3 1.556(6)
C18 O4 1.218(2)
C18 C19 1.474(3)
C19 C24 1.390(2)
C19 C20 1.400(3)
C20 C21 1.384(3)
C20 H20 0.9500
C21 C22 1.374(5)
C21 H21 0.9500
C22 C23 1.389(5)
C22 H22 0.9500
C23 C24 1.399(3)
C23 H23 0.9500
N3 C26 1.395(9)
N3 C25 1.439(8)
C25 C28 1.539(8)
C25 H25A 0.9900
C25 H25B 0.9900
C26 C27 1.413(9)
C26 H26A 0.9900
C26 H26B 0.9900
C27 H27A 0.9800
C27 H27B 0.9800
C27 H27C 0.9800
N4 C29 1.506(9)
N4 C28 1.521(7)
C28 H28A 0.9900
C28 H28B 0.9900
C29 C30 1.576(10)
C29 H29A 0.9900
C29 H29B 0.9900
C30 H30A 0.9800
C30 H30B 0.9800
C30 H30C 0.9800

loop_
_geom_torsion_atom_site_label_1
_geom_torsion_atom_site_label_2
_geom_torsion_atom_site_label_3
_geom_torsion_atom_site_label_4
_geom_torsion
C11 N2 C2 N1 19.56(14)
C14 N2 C2 N1 151.47(13)
C11 N2 C2 C3 143.99(12)
C14 N2 C2 C3 -84.10(15)
C11 N2 C2 C1 -99.88(14)
C14 N2 C2 C1 32.03(17)
C12 N1 C2 N2 141.16(14)
C10 N1 C2 N2 8.44(14)
C12 N1 C2 C3 19.54(18)
C10 N1 C2 C3 -113.18(13)
C12 N1 C2 C1 -94.81(15)
C10 N1 C2 C1 132.47(12)
O1 C1 C2 N2 55.83(18)
C9 C1 C2 N2 -123.78(12)
O1 C1 C2 N1 -61.66(18)
C9 C1 C2 N1 118.73(12)
O1 C1 C2 C3 176.27(14)
C9 C1 C2 C3 -3.34(13)
N2 C2 C3 O2 -53.77(18)
N1 C2 C3 O2 64.78(19)
C1 C2 C3 O2 -177.59(14)
N2 C2 C3 C4 127.42(11)
N1 C2 C3 C4 -114.02(12)
C1 C2 C3 C4 3.61(13)
O2 C3 C4 C5 -1.1(2)
C2 C3 C4 C5 177.65(13)
O2 C3 C4 C9 178.50(14)
C2 C3 C4 C9 -2.70(15)
C9 C4 C5 C6 0.3(2)
C3 C4 C5 C6 179.88(14)
C4 C5 C6 C7 0.3(2)
C5 C6 C7 C8 -0.7(3)
C6 C7 C8 C9 0.6(2)
C5 C4 C9 C8 -0.3(2)
C3 C4 C9 C8 179.98(12)
C5 C4 C9 C1 -179.85(12)
C3 C4 C9 C1 0.48(15)
C7 C8 C9 C4 -0.1(2)
C7 C8 C9 C1 179.30(14)
O1 C1 C9 C4 -177.68(14)
C2 C1 C9 C4 1.92(14)
O1 C1 C9 C8 2.9(2)
C2 C1 C9 C8 -177.53(13)
C12 N1 C10 C11 -165.32(13)
C2 N1 C10 C11 -31.90(15)
C2 N2 C11 C10 -38.93(15)
C14 N2 C11 C10 -170.29(13)
N1 C10 C11 N2 42.78(15)
C10 N1 C12 C13 -68.8(2)
C2 N1 C12 C13 162.53(17)
C2 N2 C14 C15 168.05(16)
C11 N2 C14 C15 -65.3(2)
O3 C16 C17 N4 57.1(3)
C24 C16 C17 N4 -122.9(3)
O3 C16 C17 C18 180.000(0)
C24 C16 C17 C18 0.000(0)
O3 C16 C17 N3 -61.89(19)
C24 C16 C17 N3 118.11(19)
N4 C17 C18 O4 -48.7(2)
C16 C17 C18 O4 180.000(0)
N3 C17 C18 O4 73.2(3)
N4 C17 C18 C19 131.3(2)
C16 C17 C18 C19 0.000(0)
N3 C17 C18 C19 -106.8(3)
O4 C18 C19 C24 180.000(0)
C17 C18 C19 C24 0.0
O4 C18 C19 C20 0.000(0)
C17 C18 C19 C20 180.000(0)
C24 C19 C20 C21 0.0
C18 C19 C20 C21 180.0
C19 C20 C21 C22 0.000(0)
C20 C21 C22 C23 0.000(0)
C21 C22 C23 C24 0.000(0)
C20 C19 C24 C23 0.000(0)
C18 C19 C24 C23 180.000(0)
C20 C19 C24 C16 180.000(0)
C18 C19 C24 C16 0.000(0)
C22 C23 C24 C19 0.000(0)
C22 C23 C24 C16 180.000(0)
O3 C16 C24 C19 180.000(0)
C17 C16 C24 C19 0.000(0)
O3 C16 C24 C23 0.000(0)
C17 C16 C24 C23 180.000(0)
N4 C17 N3 C26 151.5(7)
C18 C17 N3 C26 28.9(8)
C16 C17 N3 C26 -79.4(7)
N4 C17 N3 C25 -11.6(6)
C18 C17 N3 C25 -134.2(4)
C16 C17 N3 C25 117.5(5)
C26 N3 C25 C28 -173.1(8)
C17 N3 C25 C28 -10.3(8)
C25 N3 C26 C27 2.6(12)
C17 N3 C26 C27 -157.4(7)
C18 C17 N4 C29 -82.3(3)
C16 C17 N4 C29 37.0(4)
N3 C17 N4 C29 151.9(4)
C18 C17 N4 C28 153.7(3)
C16 C17 N4 C28 -86.9(4)
N3 C17 N4 C28 27.9(5)
C17 N4 C28 C25 -34.8(7)
C29 N4 C28 C25 -154.3(7)
N3 C25 C28 N4 28.0(9)
C17 N4 C29 C30 176.9(8)
C28 N4 C29 C30 -67.9(10)
